data_7116130
loop_
_publ_author_name
'L. Turunen'
'N. K. Beyeh'
'F. Pan'
'A. Valkonen'
'K. Rissanen'

_publ_section_title
;
 Tetraiodoethynyl resorcinarene cavitands as multivalent halogen bond
 donors
;
_journal_name_full Chem.Commun.
_journal_page_first 15920
_journal_paper_doi 10.1039/C4cc07771G
_journal_volume 50
_journal_year 2014
_chemical_formula_moiety 'C68 H76 I4 O8, C H Cl3, 2(Br), H2 O, 2(C3 H6 O), 2(C12 H28 N)'
_chemical_formula_sum 'C99 H147 Br2 Cl3 I4 N2 O11'
_chemical_formula_weight 2314.95
_chemical_name_systematic
;
 ?
;
_space_group_crystal_system monoclinic
_space_group_IT_number 14
_space_group_name_Hall '-P 2ybc'
_space_group_name_H-M_alt 'P 1 21/c 1'
_symmetry_space_group_name_Hall '-P 2ybc'
_symmetry_space_group_name_H-M 'P 1 21/c 1'
_atom_sites_solution_hydrogens mixed
_atom_sites_solution_primary direct
_audit_creation_date 2014-09-02
_audit_creation_method
;
Olex2 1.2
(compiled 2014.05.21 svn.r2940 for OlexSys, GUI svn.r4846)
;
_cell_angle_alpha 90
_cell_angle_beta 106.621(3)
_cell_angle_gamma 90
_cell_formula_units_Z 4
_cell_length_a 24.4168(7)
_cell_length_b 24.5753(13)
_cell_length_c 19.1408(6)
_cell_measurement_reflns_used 9294
_cell_measurement_temperature 123.00(10)
_cell_measurement_theta_max 74.2040
_cell_measurement_theta_min 3.8850
_cell_volume 11005.6(8)
_computing_cell_refinement
;
CrysAlisPro, Agilent Technologies,
Version 1.171.36.28 (release 01-02-2013 CrysAlis171 .NET)
(compiled Feb  1 2013,16:14:44)
;
_computing_data_collection
;
CrysAlisPro, Agilent Technologies,
Version 1.171.36.28 (release 01-02-2013 CrysAlis171 .NET)
(compiled Feb  1 2013,16:14:44)
;
_computing_data_reduction
;
CrysAlisPro, Agilent Technologies,
Version 1.171.36.28 (release 01-02-2013 CrysAlis171 .NET)
(compiled Feb  1 2013,16:14:44)
;
_computing_molecular_graphics 'Olex2 (Dolomanov et al., 2009)'
_computing_publication_material 'Olex2 (Dolomanov et al., 2009)'
_computing_structure_refinement 'ShelXL (Sheldrick, 2008)'
_computing_structure_solution 'ShelXS (Sheldrick, 2008)'
_diffrn_ambient_temperature 123.00(10)
_diffrn_detector_area_resol_mean 5.1977
_diffrn_measured_fraction_theta_full 0.987
_diffrn_measured_fraction_theta_max 0.953
_diffrn_measurement_details
;
  1 omega  -81.00  -15.00   1.0000    5.0000
omega____ theta____ kappa____ phi______ frames
    -      -41.3676  125.0000  -60.0000 66

  2 omega -106.00  -13.00   1.0000    5.0000
omega____ theta____ kappa____ phi______ frames
    -      -41.3676  -57.0000 -150.0000 93

  3 omega   30.00   70.00   1.0000    5.0000
omega____ theta____ kappa____ phi______ frames
    -       41.3676 -125.0000 -180.0000 40

  4 omega   29.00  109.00   1.0000   15.0000
omega____ theta____ kappa____ phi______ frames
    -      112.0000  -94.0000   30.0000 80

  5 omega   93.00  177.00   1.0000   15.0000
omega____ theta____ kappa____ phi______ frames
    -      112.0000   45.0000  150.0000 84

  6 omega   42.00  116.00   1.0000   15.0000
omega____ theta____ kappa____ phi______ frames
    -      112.0000 -111.0000 -180.0000 74

  7 omega   65.00   99.00   1.0000   15.0000
omega____ theta____ kappa____ phi______ frames
    -      112.0000  -45.0000 -120.0000 34

  8 omega   36.00   89.00   1.0000   15.0000
omega____ theta____ kappa____ phi______ frames
    -      112.0000  -30.0000   30.0000 53

  9 omega   36.00   84.00   1.0000   15.0000
omega____ theta____ kappa____ phi______ frames
    -      112.0000  -30.0000  120.0000 48

 10 omega   39.00   97.00   1.0000   15.0000
omega____ theta____ kappa____ phi______ frames
    -      112.0000  -45.0000 -150.0000 58
;
_diffrn_measurement_device_type 'SuperNova, Dual, Cu at zero, Atlas'
_diffrn_measurement_method '\w scans'
_diffrn_orient_matrix_UB_11 -0.0600975000
_diffrn_orient_matrix_UB_12 0.0156838000
_diffrn_orient_matrix_UB_13 -0.0480250000
_diffrn_orient_matrix_UB_21 -0.0231456000
_diffrn_orient_matrix_UB_22 -0.0555448000
_diffrn_orient_matrix_UB_23 0.0160652000
_diffrn_orient_matrix_UB_31 -0.0139447000
_diffrn_orient_matrix_UB_32 0.0244463000
_diffrn_orient_matrix_UB_33 0.0669416000
_diffrn_radiation_monochromator mirror
_diffrn_radiation_type CuK\a
_diffrn_radiation_wavelength 1.54184
_diffrn_reflns_av_R_equivalents 0.0488
_diffrn_reflns_av_unetI/netI 0.0708
_diffrn_reflns_Laue_measured_fraction_full 0.987
_diffrn_reflns_Laue_measured_fraction_max 0.953
_diffrn_reflns_limit_h_max 24
_diffrn_reflns_limit_h_min -30
_diffrn_reflns_limit_k_max 30
_diffrn_reflns_limit_k_min -25
_diffrn_reflns_limit_l_max 23
_diffrn_reflns_limit_l_min -21
_diffrn_reflns_number 40510
_diffrn_reflns_point_group_measured_fraction_full 0.987
_diffrn_reflns_point_group_measured_fraction_max 0.953
_diffrn_reflns_theta_full 70.000
_diffrn_reflns_theta_max 76.722
_diffrn_reflns_theta_min 3.006
_diffrn_source 'SuperNova (Cu) X-ray Source'
_exptl_absorpt_coefficient_mu 10.824
_exptl_absorpt_correction_T_max 0.420
_exptl_absorpt_correction_T_min 0.208
_exptl_absorpt_correction_type analytical
_exptl_absorpt_process_details
;
CrysAlisPro, Agilent Technologies,
Version 1.171.36.28 (release 01-02-2013 CrysAlis171 .NET)
(compiled Feb  1 2013,16:14:44)
Analytical numeric absorption correction using a multifaceted crystal
            model based on expressions derived by R.C. Clark & J.S. Reid.
(Clark, R. C. & Reid, J. S. (1995). Acta Cryst. A51, 887-897)
;
_exptl_crystal_colour colourless
_exptl_crystal_colour_primary colourless
_exptl_crystal_density_diffrn 1.397
_exptl_crystal_description block
_exptl_crystal_F_000 4704
_exptl_crystal_size_max 0.1692
_exptl_crystal_size_mid 0.0921
_exptl_crystal_size_min 0.0789
_refine_diff_density_max 1.829
_refine_diff_density_min -1.802
_refine_diff_density_rms 0.119
_refine_ls_extinction_method none
_refine_ls_goodness_of_fit_ref 1.029
_refine_ls_hydrogen_treatment mixed
_refine_ls_matrix_type full
_refine_ls_number_parameters 1163
_refine_ls_number_reflns 22103
_refine_ls_number_restraints 68
_refine_ls_restrained_S_all 1.029
_refine_ls_R_factor_all 0.0838
_refine_ls_R_factor_gt 0.0567
_refine_ls_shift/su_max 0.003
_refine_ls_shift/su_mean 0.000
_refine_ls_structure_factor_coef Fsqd
_refine_ls_weighting_details 'w=1/[\s^2^(Fo^2^)+(0.0684P)^2^+14.2606P] where P=(Fo^2^+2Fc^2^)/3'
_refine_ls_weighting_scheme calc
_refine_ls_wR_factor_gt 0.1431
_refine_ls_wR_factor_ref 0.1635
_reflns_Friedel_coverage 0.000
_reflns_number_gt 15779
_reflns_number_total 22103
_reflns_threshold_expression 'I > 2\s(I)'
_cod_data_source_file c4cc07771g2.cif
_cod_data_source_block 4c.BrTPA
_cod_database_code 7116130
_shelxl_version_number 2013-4
_chemical_oxdiff_formula 'C68 H76 I4 O8 Br2'
_shelx_space_group_comment
;
The symmetry employed for this shelxl refinement is uniquely defined
by the following loop, which should always be used as a source of
symmetry information in preference to the above space-group names.
They are only intended as comments.
;
_reflns_odcompleteness_completeness 98.70
_reflns_odcompleteness_iscentric 1
_reflns_odcompleteness_theta 69.95
_olex2_refinement_description
;
1. Fixed Uiso
 At 1.2 times of:
  All C(H) groups, All C(H,H) groups
 At 1.5 times of:
  All C(H,H,H) groups
2. Restrained distances
 O12-H12A = O12-H12B
 0.84 with sigma of 0.02
 C96B-C97B = C96B-C98B
 1.45 with sigma of 0.02
 C96B-O10B
 1.25 with sigma of 0.02
 C102-Cl1 \\sim C102-Cl2 \\sim C102-Cl3 \\sim C103-Cl1 \\sim C103-Cl2 \\sim
C103-Cl3
 with sigma of 0.02
3. Uiso/Uaniso restraints and constraints
Uanis(C62) \\sim Ueq, Uanis(C102) \\sim Ueq, Uanis(C103) \\sim Ueq, Uanis(C62)
\\sim Ueq, Uanis(C68) \\sim Ueq, Uanis(O10B) \\sim Ueq: with sigma of 0.01 and
sigma for terminal atoms of 0.02
Uanis(C55) \\sim Ueq, Uanis(C96B) \\sim Ueq, Uanis(C98B) \\sim Ueq: with sigma
of 0.02 and sigma for terminal atoms of 0.04
4. Others
 Sof(C103)=Sof(H103)=1-FVAR(1)
 Sof(C102)=Sof(H102)=FVAR(1)
 Sof(O10B)=Sof(C96B)=Sof(C97B)=Sof(H97D)=Sof(H97E)=Sof(H97F)=Sof(C98B)=
 Sof(H98D)=Sof(H98E)=Sof(H98F)=1-FVAR(2)
 Sof(O10)=Sof(C96)=Sof(C97)=Sof(H97A)=Sof(H97B)=Sof(H97C)=Sof(C98)=Sof(H98A)=
 Sof(H98B)=Sof(H98C)=FVAR(2)
5.a Ternary CH refined with riding coordinates:
 C28(H28), C14(H14), C21(H21), C7(H7), C102(H102), C103(H103)
5.b Secondary CH2 refined with riding coordinates:
 C51(H51A,H51B), C55(H55A,H55B), C31(H31A,H31B), C30(H30A,H30B), C59(H59A,
 H59B), C34(H34A,H34B), C52(H52A,H52B), C57(H57A,H57B), C29(H29A,H29B),
 C33(H33A,H33B), C58(H58A,H58B), C54(H54A,H54B), C53(H53A,H53B), C35(H35A,H35B),
  C36(H36A,H36B), C32(H32A,H32B), C63(H63A,H63B), C64(H64A,H64B), C65(H65A,
 H65B), C45(H45A,H45B), C47(H47A,H47B), C46(H46A,H46B), C48(H48A,H48B),
 C49(H49A,H49B), C60(H60A,H60B), C61(H61A,H61B), C67(H67A,H67B), C66(H66A,H66B),
  C69(H69A,H69B), C75(H75A,H75B), C72(H72A,H72B), C78(H78A,H78B), C76(H76A,
 H76B), C73(H73A,H73B), C70(H70A,H70B), C79(H79A,H79B), C84(H84A,H84B),
 C85(H85A,H85B), C87(H87A,H87B), C90(H90A,H90B), C81(H81A,H81B), C82(H82A,H82B),
  C91(H91A,H91B), C88(H88A,H88B)
5.c Aromatic/amide H refined with riding coordinates:
 C27(H27), C20(H20), C13(H13), C4(H4)
5.d Idealised Me refined as rotating group:
 C56(H56A,H56B,H56C), C50(H50A,H50B,H50C), C68(H68A,H68B,H68C), C62(H62A,H62B,
 H62C), C95(H95A,H95B,H95C), C94(H94A,H94B,H94C), C71(H71A,H71B,H71C), C80(H80A,
 H80B,H80C), C74(H74A,H74B,H74C), C77(H77A,H77B,H77C), C86(H86A,H86B,H86C),
 C83(H83A,H83B,H83C), C92(H92A,H92B,H92C), C89(H89A,H89B,H89C), C97(H97A,H97B,
 H97C), C98(H98A,H98B,H98C), C97B(H97D,H97E,H97F), C98B(H98D,H98E,H98F)
;
_olex2_submission_special_instructions 'No special instructions were received'

loop_
_space_group_symop_operation_xyz
'x, y, z'
'-x, y+1/2, -z+1/2'
'-x, -y, -z'
'x, -y-1/2, z-1/2'

loop_
_atom_site_label
_atom_site_type_symbol
_atom_site_fract_x
_atom_site_fract_y
_atom_site_fract_z
_atom_site_U_iso_or_equiv
_atom_site_adp_type
_atom_site_occupancy
_atom_site_site_symmetry_order
_atom_site_calc_flag
_atom_site_refinement_flags_posn
_atom_site_refinement_flags_adp
_atom_site_refinement_flags_occupancy
_atom_site_disorder_assembly
_atom_site_disorder_group
I3 I 0.35986(2) 0.85812(2) 0.62300(2) 0.03752(10) Uani 1 1 d . . . . .
I1 I 1.12749(2) 0.85773(2) 0.87710(2) 0.03741(10) Uani 1 1 d . . . . .
I2 I 0.74949(2) 0.98220(2) 1.03082(2) 0.03588(10) Uani 1 1 d . . . . .
I4 I 0.74300(2) 0.97959(2) 0.48118(2) 0.04388(11) Uani 1 1 d . . . . .
O6 O 0.63649(16) 0.79822(18) 0.5245(2) 0.0309(8) Uani 1 1 d . . . . .
O1 O 0.95278(16) 0.76832(18) 0.9589(2) 0.0321(8) Uani 1 1 d . . . . .
O4 O 0.53909(16) 0.77399(19) 0.8082(2) 0.0336(9) Uani 1 1 d . . . . .
O3 O 0.64537(16) 0.80627(18) 0.9121(2) 0.0319(8) Uani 1 1 d . . . . .
O2 O 0.84963(16) 0.80073(18) 0.9904(2) 0.0322(8) Uani 1 1 d . . . . .
O5 O 0.53337(16) 0.76412(18) 0.5551(2) 0.0317(8) Uani 1 1 d . . . . .
O8 O 0.94705(16) 0.77574(18) 0.7061(2) 0.0329(9) Uani 1 1 d . . . . .
C28 C 0.8525(2) 0.7018(2) 0.6642(3) 0.0287(11) Uani 1 1 d . . . . .
H28 H 0.8771 0.7161 0.6360 0.034 Uiso 1 1 calc R . . . .
C14 C 0.6351(2) 0.7013(3) 0.8510(3) 0.0297(11) Uani 1 1 d . . . . .
H14 H 0.6102 0.7150 0.8792 0.036 Uiso 1 1 calc R . . . .
C27 C 0.7421(2) 0.7006(2) 0.6279(3) 0.0286(11) Uani 1 1 d . . . . .
H27 H 0.7432 0.6663 0.6489 0.034 Uiso 1 1 calc R . . . .
C37 C 1.0034(2) 0.8019(3) 0.8501(3) 0.0343(12) Uani 1 1 d . . . . .
C40 C 0.7490(3) 0.9059(3) 0.9885(3) 0.0360(13) Uani 1 1 d . . . . .
C8 C 0.7983(2) 0.7253(2) 0.9221(3) 0.0271(11) Uani 1 1 d . . . . .
C5 C 0.8815(2) 0.7170(2) 0.8717(3) 0.0284(11) Uani 1 1 d . . . . .
C22 C 0.6891(2) 0.7237(2) 0.5933(3) 0.0267(11) Uani 1 1 d . . . . .
C51 C 0.6352(3) 0.6390(3) 0.8574(3) 0.0340(12) Uani 1 1 d . . . . .
H51A H 0.6540 0.6236 0.8236 0.041 Uiso 1 1 calc R . . . .
H51B H 0.6570 0.6286 0.9063 0.041 Uiso 1 1 calc R . . . .
C55 C 0.5116(4) 0.4713(5) 0.8401(8) 0.094(4) Uani 1 1 d . U . . .
H55A H 0.5364 0.4577 0.8858 0.113 Uiso 1 1 calc R . . . .
H55B H 0.5256 0.4574 0.8010 0.113 Uiso 1 1 calc R . . . .
C38 C 1.0484(3) 0.8252(3) 0.8613(3) 0.0395(14) Uani 1 1 d . . . . .
C19 C 0.6060(2) 0.7154(2) 0.6434(3) 0.0279(11) Uani 1 1 d . . . . .
C16 C 0.5614(2) 0.7539(2) 0.7548(3) 0.0289(11) Uani 1 1 d . . . . .
C15 C 0.6084(2) 0.7191(2) 0.7733(3) 0.0282(11) Uani 1 1 d . . . . .
C20 C 0.6297(2) 0.7005(2) 0.7173(3) 0.0274(11) Uani 1 1 d . . . . .
H20 H 0.6610 0.6772 0.7292 0.033 Uiso 1 1 calc R . . . .
C24 C 0.7385(2) 0.8054(3) 0.5715(3) 0.0307(11) Uani 1 1 d . . . . .
C42 C 0.4389(3) 0.8236(3) 0.6486(3) 0.0400(14) Uani 1 1 d . . . . .
C10 C 0.7476(2) 0.8062(3) 0.9440(3) 0.0307(12) Uani 1 1 d . . . . .
C31 C 0.6200(3) 0.8383(3) 0.8489(3) 0.0340(12) Uani 1 1 d . . . . .
H31A H 0.6349 0.8275 0.8092 0.041 Uiso 1 1 calc R . . . .
H31B H 0.6287 0.8765 0.8593 0.041 Uiso 1 1 calc R . . . .
C43 C 0.7372(2) 0.8596(3) 0.5454(3) 0.0300(11) Uani 1 1 d . . . . .
C9 C 0.7985(2) 0.7776(2) 0.9501(3) 0.0282(11) Uani 1 1 d . . . . .
C12 C 0.6934(2) 0.7274(2) 0.8837(3) 0.0289(11) Uani 1 1 d . . . . .
C13 C 0.7453(2) 0.7011(2) 0.8883(3) 0.0284(11) Uani 1 1 d . . . . .
H13 H 0.7445 0.6665 0.8683 0.034 Uiso 1 1 calc R . . . .
C11 C 0.6956(2) 0.7798(3) 0.9108(3) 0.0298(11) Uani 1 1 d . . . . .
C3 C 0.8792(2) 0.7199(3) 0.7427(3) 0.0300(11) Uani 1 1 d . . . . .
C6 C 0.9281(2) 0.7524(2) 0.8877(3) 0.0300(11) Uani 1 1 d . . . . .
C18 C 0.5585(2) 0.7493(3) 0.6267(3) 0.0310(12) Uani 1 1 d . . . . .
C21 C 0.6323(2) 0.6950(2) 0.5851(3) 0.0291(11) Uani 1 1 d . . . . .
H21 H 0.6065 0.7061 0.5379 0.035 Uiso 1 1 calc R . . . .
C4 C 0.8583(2) 0.7011(2) 0.7987(3) 0.0269(11) Uani 1 1 d . . . . .
H4 H 0.8277 0.6770 0.7874 0.032 Uiso 1 1 calc R . . . .
C2 C 0.9255(2) 0.7554(3) 0.7600(3) 0.0307(12) Uani 1 1 d . . . . .
C30 C 0.8773(3) 0.8361(3) 0.9515(3) 0.0346(12) Uani 1 1 d . . . . .
H30A H 0.8715 0.8738 0.9628 0.041 Uiso 1 1 calc R . . . .
H30B H 0.8612 0.8308 0.8994 0.041 Uiso 1 1 calc R . . . .
C44 C 0.7373(3) 0.9048(3) 0.5255(4) 0.0396(14) Uani 1 1 d . . . . .
C39 C 0.7483(2) 0.8612(3) 0.9694(3) 0.0325(12) Uani 1 1 d . . . . .
C59 C 0.5805(3) 0.5449(3) 0.5480(4) 0.0435(15) Uani 1 1 d . . . . .
H59A H 0.6151 0.5277 0.5778 0.052 Uiso 1 1 calc R . . . .
H59B H 0.5482 0.5256 0.5561 0.052 Uiso 1 1 calc R . . . .
C34 C 0.6078(3) 0.8336(3) 0.5624(3) 0.0340(12) Uani 1 1 d . . . . .
H34A H 0.6133 0.8712 0.5508 0.041 Uiso 1 1 calc R . . . .
H34B H 0.6231 0.8286 0.6146 0.041 Uiso 1 1 calc R . . . .
C52 C 0.5748(3) 0.6158(3) 0.8410(4) 0.0393(14) Uani 1 1 d . . . . .
H52A H 0.5559 0.6322 0.8740 0.047 Uiso 1 1 calc R . . . .
H52B H 0.5535 0.6258 0.7917 0.047 Uiso 1 1 calc R . . . .
C23 C 0.6877(2) 0.7761(2) 0.5649(3) 0.0271(11) Uani 1 1 d . . . . .
C57 C 0.6365(2) 0.6326(2) 0.5838(3) 0.0317(12) Uani 1 1 d . . . . .
H57A H 0.6530 0.6221 0.5454 0.038 Uiso 1 1 calc R . . . .
H57B H 0.6622 0.6204 0.6297 0.038 Uiso 1 1 calc R . . . .
C26 C 0.7940(2) 0.7273(3) 0.6322(3) 0.0292(11) Uani 1 1 d . . . . .
C29 C 0.9404(2) 0.8230(3) 0.9738(3) 0.0346(12) Uani 1 1 d . . . . .
H29A H 0.9595 0.8474 0.9484 0.042 Uiso 1 1 calc R . . . .
H29B H 0.9560 0.8297 1.0257 0.042 Uiso 1 1 calc R . . . .
C33 C 0.5449(2) 0.8196(3) 0.5386(3) 0.0366(13) Uani 1 1 d . . . . .
H33A H 0.5248 0.8441 0.5625 0.044 Uiso 1 1 calc R . . . .
H33B H 0.5301 0.8254 0.4864 0.044 Uiso 1 1 calc R . . . .
C1 C 0.9520(2) 0.7707(3) 0.8331(3) 0.0306(12) Uani 1 1 d . . . . .
C17 C 0.5345(2) 0.7687(3) 0.6818(3) 0.0312(12) Uani 1 1 d . . . . .
C58 C 0.5791(3) 0.6040(3) 0.5716(4) 0.0411(14) Uani 1 1 d . . . . .
H58A H 0.5681 0.6052 0.6164 0.049 Uiso 1 1 calc R . . . .
H58B H 0.5504 0.6234 0.5346 0.049 Uiso 1 1 calc R . . . .
C41 C 0.4830(2) 0.8000(3) 0.6629(3) 0.0340(12) Uani 1 1 d . . . . .
C54 C 0.5140(3) 0.5334(3) 0.8401(6) 0.061(2) Uani 1 1 d . . . . .
H54A H 0.4885 0.5469 0.7948 0.073 Uiso 1 1 calc R . . . .
H54B H 0.5005 0.5471 0.8798 0.073 Uiso 1 1 calc R . . . .
C53 C 0.5734(3) 0.5547(3) 0.8484(5) 0.057(2) Uani 1 1 d . . . . .
H53A H 0.5883 0.5381 0.8117 0.068 Uiso 1 1 calc R . . . .
H53B H 0.5981 0.5442 0.8959 0.068 Uiso 1 1 calc R . . . .
O7 O 0.84014(17) 0.80647(19) 0.6030(2) 0.0330(9) Uani 1 1 d . . . . .
C25 C 0.7909(2) 0.7797(2) 0.6039(3) 0.0281(11) Uani 1 1 d . . . . .
C35 C 0.8656(2) 0.8391(3) 0.6664(3) 0.0344(12) Uani 1 1 d . . . . .
H35A H 0.8510 0.8280 0.7064 0.041 Uiso 1 1 calc R . . . .
H35B H 0.8563 0.8771 0.6559 0.041 Uiso 1 1 calc R . . . .
C7 C 0.8553(2) 0.6974(2) 0.9302(3) 0.0278(11) Uani 1 1 d . . . . .
H7 H 0.8810 0.7092 0.9771 0.033 Uiso 1 1 calc R . . . .
C36 C 0.9294(2) 0.8310(3) 0.6868(3) 0.0365(13) Uani 1 1 d . . . . .
H36A H 0.9431 0.8421 0.6462 0.044 Uiso 1 1 calc R . . . .
H36B H 0.9472 0.8545 0.7278 0.044 Uiso 1 1 calc R . . . .
C32 C 0.5562(3) 0.8296(3) 0.8280(3) 0.0362(13) Uani 1 1 d . . . . .
H32A H 0.5422 0.8402 0.8686 0.043 Uiso 1 1 calc R . . . .
H32B H 0.5383 0.8531 0.7872 0.043 Uiso 1 1 calc R . . . .
C63 C 0.8537(2) 0.6396(3) 0.6574(3) 0.0320(12) Uani 1 1 d . . . . .
H63A H 0.8365 0.6232 0.6922 0.038 Uiso 1 1 calc R . . . .
H63B H 0.8313 0.6289 0.6089 0.038 Uiso 1 1 calc R . . . .
C64 C 0.9148(3) 0.6185(3) 0.6714(4) 0.0389(14) Uani 1 1 d . . . . .
H64A H 0.9339 0.6399 0.6426 0.047 Uiso 1 1 calc R . . . .
H64B H 0.9351 0.6242 0.7224 0.047 Uiso 1 1 calc R . . . .
C65 C 0.9188(3) 0.5593(3) 0.6534(5) 0.0517(18) Uani 1 1 d . . . . .
H65A H 0.8939 0.5522 0.6049 0.062 Uiso 1 1 calc R . . . .
H65B H 0.9056 0.5374 0.6875 0.062 Uiso 1 1 calc R . . . .
C45 C 0.8518(2) 0.6350(3) 0.9334(3) 0.0327(12) Uani 1 1 d . . . . .
H45A H 0.8335 0.6249 0.9704 0.039 Uiso 1 1 calc R . . . .
H45B H 0.8280 0.6217 0.8869 0.039 Uiso 1 1 calc R . . . .
C47 C 0.9120(3) 0.5497(3) 0.9778(4) 0.0446(15) Uani 1 1 d . . . . .
H47A H 0.9478 0.5329 0.9771 0.054 Uiso 1 1 calc R . . . .
H47B H 0.8812 0.5293 0.9450 0.054 Uiso 1 1 calc R . . . .
C46 C 0.9106(3) 0.6074(3) 0.9508(4) 0.0423(15) Uani 1 1 d . . . . .
H46A H 0.9232 0.6076 0.9071 0.051 Uiso 1 1 calc R . . . .
H46B H 0.9376 0.6289 0.9874 0.051 Uiso 1 1 calc R . . . .
C48 C 0.9060(3) 0.5464(3) 1.0548(4) 0.0436(15) Uani 1 1 d . . . . .
H48A H 0.9373 0.5663 1.0875 0.052 Uiso 1 1 calc R . . . .
H48B H 0.8707 0.5642 1.0555 0.052 Uiso 1 1 calc R . . . .
C49 C 0.9057(4) 0.4888(3) 1.0830(4) 0.0533(18) Uani 1 1 d . . . . .
H49A H 0.9424 0.4718 1.0868 0.064 Uiso 1 1 calc R . . . .
H49B H 0.8765 0.4678 1.0486 0.064 Uiso 1 1 calc R . . . .
C60 C 0.5785(3) 0.5400(3) 0.4681(4) 0.055(2) Uani 1 1 d . . . . .
H60A H 0.5433 0.5564 0.4386 0.066 Uiso 1 1 calc R . . . .
H60B H 0.6101 0.5605 0.4600 0.066 Uiso 1 1 calc R . . . .
C61 C 0.5817(4) 0.4821(4) 0.4426(5) 0.068(3) Uani 1 1 d . . . . .
H61A H 0.5511 0.4610 0.4523 0.081 Uiso 1 1 calc R . . . .
H61B H 0.6177 0.4661 0.4701 0.081 Uiso 1 1 calc R . . . .
C67 C 0.9866(4) 0.4833(4) 0.6389(7) 0.079(3) Uani 1 1 d . . . . .
H67A H 0.9788 0.4609 0.6768 0.095 Uiso 1 1 calc R . . . .
H67B H 0.9581 0.4745 0.5935 0.095 Uiso 1 1 calc R . . . .
C66 C 0.9795(3) 0.5423(4) 0.6567(6) 0.066(2) Uani 1 1 d . . . . .
H66A H 0.9926 0.5648 0.6230 0.079 Uiso 1 1 calc R . . . .
H66B H 1.0042 0.5497 0.7054 0.079 Uiso 1 1 calc R . . . .
C56 C 0.4502(5) 0.4498(5) 0.8301(9) 0.111(5) Uani 1 1 d . . . . .
H56A H 0.4240 0.4695 0.7914 0.166 Uiso 1 1 calc GR . . . .
H56B H 0.4401 0.4548 0.8745 0.166 Uiso 1 1 calc GR . . . .
H56C H 0.4486 0.4118 0.8180 0.166 Uiso 1 1 calc GR . . . .
C50 C 0.8944(5) 0.4876(4) 1.1580(5) 0.074(3) Uani 1 1 d . . . . .
H50A H 0.8578 0.5037 1.1542 0.111 Uiso 1 1 calc GR . . . .
H50B H 0.9237 0.5078 1.1924 0.111 Uiso 1 1 calc GR . . . .
H50C H 0.8946 0.4506 1.1742 0.111 Uiso 1 1 calc GR . . . .
C68 C 1.0442(6) 0.4685(6) 0.6321(9) 0.119(5) Uani 1 1 d . U . . .
H68A H 1.0562 0.4954 0.6031 0.178 Uiso 1 1 calc GR . . . .
H68B H 1.0422 0.4336 0.6090 0.178 Uiso 1 1 calc GR . . . .
H68C H 1.0712 0.4670 0.6796 0.178 Uiso 1 1 calc GR . . . .
C62 C 0.5768(7) 0.4792(6) 0.3621(6) 0.116(5) Uani 1 1 d . U . . .
H62A H 0.5437 0.4990 0.3350 0.175 Uiso 1 1 calc GR . . . .
H62B H 0.5734 0.4419 0.3467 0.175 Uiso 1 1 calc GR . . . .
H62C H 0.6104 0.4948 0.3535 0.175 Uiso 1 1 calc GR . . . .
Cl1 Cl 0.74624(10) 0.82486(11) 0.75880(12) 0.0700(6) Uani 1 1 d . . . . .
Cl2 Cl 0.80891(14) 0.92543(14) 0.78759(18) 0.0927(8) Uani 1 1 d . . . . .
Cl3 Cl 0.68526(15) 0.92480(17) 0.7330(2) 0.1150(12) Uani 1 1 d . . . . .
C102 C 0.7458(5) 0.8919(4) 0.7888(10) 0.082(6) Uani 0.58(2) 1 d . U P A 1
H102 H 0.7432 0.8915 0.8389 0.098 Uiso 0.58(2) 1 calc R . P A 1
C103 C 0.7487(5) 0.8922(5) 0.7323(13) 0.080(8) Uani 0.42(2) 1 d . U P A 2
H103 H 0.7514 0.8925 0.6822 0.096 Uiso 0.42(2) 1 calc R . P A 2
Br1 Br 0.74476(3) 1.10039(3) 1.09398(6) 0.0553(2) Uani 1 1 d . . . . .
O12 O 0.7566(3) 0.3409(3) 0.7568(3) 0.0648(16) Uani 1 1 d D . . . .
H12A H 0.760(4) 0.365(2) 0.789(3) 0.04(2) Uiso 1 1 d D . . . .
H12B H 0.748(5) 0.363(4) 0.722(4) 0.09(4) Uiso 1 1 d D . . . .
Br2 Br 0.23513(3) 0.90763(3) 0.58482(5) 0.04733(18) Uani 1 1 d . . . . .
O9 O 0.7453(2) 0.5943(2) 0.7582(3) 0.0480(11) Uani 1 1 d . . . . .
C93 C 0.7475(3) 0.5452(3) 0.7574(3) 0.0400(14) Uani 1 1 d . . . . .
C95 C 0.6946(3) 0.5110(3) 0.7405(4) 0.0514(17) Uani 1 1 d . . . . .
H95A H 0.6946 0.4895 0.7824 0.077 Uiso 1 1 calc GR . . . .
H95B H 0.6936 0.4874 0.7002 0.077 Uiso 1 1 calc GR . . . .
H95C H 0.6615 0.5341 0.7280 0.077 Uiso 1 1 calc GR . . . .
C94 C 0.8031(3) 0.5147(3) 0.7734(4) 0.0513(17) Uani 1 1 d . . . . .
H94A H 0.8057 0.4968 0.7299 0.077 Uiso 1 1 calc GR . . . .
H94B H 0.8047 0.4881 0.8107 0.077 Uiso 1 1 calc GR . . . .
H94C H 0.8343 0.5398 0.7897 0.077 Uiso 1 1 calc GR . . . .
N1 N 1.1042(2) 0.7065(3) 1.0939(3) 0.0438(13) Uani 1 1 d . . . . .
C69 C 1.1109(3) 0.6548(3) 1.1371(4) 0.0446(16) Uani 1 1 d . . . . .
H69A H 1.1375 0.6614 1.1847 0.054 Uiso 1 1 calc R . . . .
H69B H 1.1279 0.6276 1.1130 0.054 Uiso 1 1 calc R . . . .
C75 C 1.0757(3) 0.7513(3) 1.1260(4) 0.0504(17) Uani 1 1 d . . . . .
H75A H 1.0702 0.7827 1.0939 0.060 Uiso 1 1 calc R . . . .
H75B H 1.0382 0.7387 1.1264 0.060 Uiso 1 1 calc R . . . .
C72 C 1.1648(3) 0.7222(3) 1.0943(4) 0.0462(16) Uani 1 1 d . . . . .
H72A H 1.1874 0.7275 1.1445 0.055 Uiso 1 1 calc R . . . .
H72B H 1.1815 0.6918 1.0751 0.055 Uiso 1 1 calc R . . . .
C78 C 1.0662(3) 0.6979(3) 1.0162(4) 0.0489(17) Uani 1 1 d . . . . .
H78A H 1.0275 0.6912 1.0182 0.059 Uiso 1 1 calc R . . . .
H78B H 1.0656 0.7314 0.9893 0.059 Uiso 1 1 calc R . . . .
C71 C 1.0672(3) 0.5729(3) 1.1765(4) 0.0522(18) Uani 1 1 d . . . . .
H71A H 1.0749 0.5502 1.1396 0.078 Uiso 1 1 calc GR . . . .
H71B H 1.0342 0.5594 1.1888 0.078 Uiso 1 1 calc GR . . . .
H71C H 1.0995 0.5725 1.2192 0.078 Uiso 1 1 calc GR . . . .
C76 C 1.1079(4) 0.7696(4) 1.2025(5) 0.0572(19) Uani 1 1 d . . . . .
H76A H 1.1123 0.7392 1.2360 0.069 Uiso 1 1 calc R . . . .
H76B H 1.1457 0.7823 1.2034 0.069 Uiso 1 1 calc R . . . .
C73 C 1.1702(4) 0.7723(4) 1.0517(5) 0.060(2) Uani 1 1 d . . . . .
H73A H 1.1549 0.8035 1.0709 0.072 Uiso 1 1 calc R . . . .
H73B H 1.1486 0.7677 1.0010 0.072 Uiso 1 1 calc R . . . .
C70 C 1.0559(3) 0.6312(4) 1.1478(5) 0.0530(19) Uani 1 1 d . . . . .
H70A H 1.0433 0.6533 1.1823 0.064 Uiso 1 1 calc R . . . .
H70B H 1.0260 0.6313 1.1019 0.064 Uiso 1 1 calc R . . . .
C79 C 1.0826(4) 0.6528(4) 0.9742(4) 0.057(2) Uani 1 1 d . . . . .
H79A H 1.0765 0.6181 0.9949 0.069 Uiso 1 1 calc R . . . .
H79B H 1.1229 0.6557 0.9773 0.069 Uiso 1 1 calc R . . . .
C80 C 1.0473(4) 0.6554(4) 0.8952(5) 0.059(2) Uani 1 1 d . . . . .
H80A H 1.0581 0.6262 0.8686 0.088 Uiso 1 1 calc GR . . . .
H80B H 1.0538 0.6896 0.8746 0.088 Uiso 1 1 calc GR . . . .
H80C H 1.0075 0.6521 0.8923 0.088 Uiso 1 1 calc GR . . . .
C74 C 1.2330(4) 0.7817(4) 1.0577(6) 0.068(2) Uani 1 1 d . . . . .
H74A H 1.2366 0.8124 1.0284 0.102 Uiso 1 1 calc GR . . . .
H74B H 1.2484 0.7500 1.0410 0.102 Uiso 1 1 calc GR . . . .
H74C H 1.2537 0.7887 1.1077 0.102 Uiso 1 1 calc GR . . . .
C77 C 1.0753(4) 0.8146(5) 1.2257(6) 0.076(3) Uani 1 1 d . . . . .
H77A H 1.0708 0.8444 1.1922 0.113 Uiso 1 1 calc GR . . . .
H77B H 1.0960 0.8267 1.2737 0.113 Uiso 1 1 calc GR . . . .
H77C H 1.0384 0.8015 1.2261 0.113 Uiso 1 1 calc GR . . . .
N2 N 0.3652(3) 0.7408(3) 0.3889(4) 0.0541(16) Uani 1 1 d . . . . .
C84 C 0.3673(3) 0.6839(3) 0.3593(4) 0.0511(18) Uani 1 1 d . . . . .
H84A H 0.3515 0.6591 0.3879 0.061 Uiso 1 1 calc R . . . .
H84B H 0.3422 0.6830 0.3098 0.061 Uiso 1 1 calc R . . . .
C86 C 0.4205(3) 0.6019(4) 0.3402(5) 0.060(2) Uani 1 1 d . . . . .
H86A H 0.3926 0.5962 0.2940 0.089 Uiso 1 1 calc GR . . . .
H86B H 0.4091 0.5825 0.3774 0.089 Uiso 1 1 calc GR . . . .
H86C H 0.4570 0.5888 0.3382 0.089 Uiso 1 1 calc GR . . . .
C85 C 0.4246(3) 0.6621(4) 0.3580(5) 0.058(2) Uani 1 1 d . . . . .
H85A H 0.4522 0.6678 0.4051 0.069 Uiso 1 1 calc R . . . .
H85B H 0.4377 0.6815 0.3217 0.069 Uiso 1 1 calc R . . . .
C87 C 0.3021(3) 0.7532(4) 0.3755(4) 0.0558(19) Uani 1 1 d . . . . .
H87A H 0.2840 0.7531 0.3233 0.067 Uiso 1 1 calc R . . . .
H87B H 0.2851 0.7239 0.3963 0.067 Uiso 1 1 calc R . . . .
C90 C 0.3952(4) 0.7800(4) 0.3517(6) 0.069(2) Uani 1 1 d . . . . .
H90A H 0.3950 0.8156 0.3735 0.083 Uiso 1 1 calc R . . . .
H90B H 0.4348 0.7688 0.3621 0.083 Uiso 1 1 calc R . . . .
C81 C 0.3966(4) 0.7450(5) 0.4684(4) 0.067(2) Uani 1 1 d . . . . .
H81A H 0.3934 0.7821 0.4842 0.080 Uiso 1 1 calc R . . . .
H81B H 0.4368 0.7377 0.4747 0.080 Uiso 1 1 calc R . . . .
C82 C 0.3751(5) 0.7060(5) 0.5181(6) 0.083(3) Uani 1 1 d . . . . .
H82A H 0.3696 0.7263 0.5590 0.099 Uiso 1 1 calc R . . . .
H82B H 0.3384 0.6911 0.4909 0.099 Uiso 1 1 calc R . . . .
C83 C 0.4158(6) 0.6606(5) 0.5459(9) 0.110(5) Uani 1 1 d . . . . .
H83A H 0.4070 0.6308 0.5122 0.164 Uiso 1 1 calc GR . . . .
H83B H 0.4126 0.6490 0.5924 0.164 Uiso 1 1 calc GR . . . .
H83C H 0.4541 0.6729 0.5511 0.164 Uiso 1 1 calc GR . . . .
C91 C 0.3711(5) 0.7858(5) 0.2705(6) 0.083(3) Uani 1 1 d . . . . .
H91A H 0.3332 0.8016 0.2593 0.099 Uiso 1 1 calc R . . . .
H91B H 0.3678 0.7501 0.2480 0.099 Uiso 1 1 calc R . . . .
C88 C 0.2882(4) 0.8064(4) 0.4061(5) 0.069(2) Uani 1 1 d . . . . .
H88A H 0.3071 0.8361 0.3890 0.083 Uiso 1 1 calc R . . . .
H88B H 0.3019 0.8056 0.4590 0.083 Uiso 1 1 calc R . . . .
C92 C 0.4096(6) 0.8219(6) 0.2393(8) 0.109(5) Uani 1 1 d . . . . .
H92A H 0.3926 0.8263 0.1878 0.163 Uiso 1 1 calc GR . . . .
H92B H 0.4464 0.8052 0.2480 0.163 Uiso 1 1 calc GR . . . .
H92C H 0.4137 0.8569 0.2625 0.163 Uiso 1 1 calc GR . . . .
C89 C 0.2229(4) 0.8155(5) 0.3816(6) 0.082(3) Uani 1 1 d . . . . .
H89A H 0.2108 0.8245 0.3307 0.122 Uiso 1 1 calc GR . . . .
H89B H 0.2134 0.8449 0.4091 0.122 Uiso 1 1 calc GR . . . .
H89C H 0.2039 0.7829 0.3897 0.122 Uiso 1 1 calc GR . . . .
O10 O 0.7783(6) 0.3639(5) 0.3004(6) 0.094(4) Uani 0.696(6) 1 d . . P B 1
C96 C 0.7765(8) 0.4008(5) 0.3415(8) 0.077(4) Uani 0.696(6) 1 d . . P B 1
C97 C 0.8255(8) 0.4268(7) 0.3910(11) 0.098(6) Uani 0.696(6) 1 d . . P B 1
H97A H 0.8587 0.4206 0.3747 0.147 Uiso 0.696(6) 1 calc GR . P B 1
H97B H 0.8318 0.4119 0.4390 0.147 Uiso 0.696(6) 1 calc GR . P B 1
H97C H 0.8186 0.4652 0.3922 0.147 Uiso 0.696(6) 1 calc GR . P B 1
C98 C 0.7221(6) 0.4225(7) 0.3472(9) 0.082(5) Uani 0.696(6) 1 d . . P B 1
H98A H 0.7147 0.4086 0.3905 0.123 Uiso 0.696(6) 1 calc GR . P B 1
H98B H 0.6919 0.4118 0.3052 0.123 Uiso 0.696(6) 1 calc GR . P B 1
H98C H 0.7242 0.4615 0.3498 0.123 Uiso 0.696(6) 1 calc GR . P B 1
O10B O 0.6235(13) 0.4130(10) 1.1383(17) 0.102(9) Uani 0.304(6) 1 d D U P B 2
C96B C 0.6464(12) 0.4468(10) 1.1087(14) 0.065(7) Uani 0.304(6) 1 d D U P B 2
C97B C 0.6103(14) 0.4732(13) 1.0422(15) 0.077(11) Uani 0.304(6) 1 d D . P B 2
H97D H 0.5814 0.4482 1.0163 0.116 Uiso 0.304(6) 1 calc GR . P B 2
H97E H 0.6336 0.4837 1.0116 0.116 Uiso 0.304(6) 1 calc GR . P B 2
H97F H 0.5925 0.5049 1.0554 0.116 Uiso 0.304(6) 1 calc GR . P B 2
C98B C 0.7072(15) 0.4507(19) 1.1445(19) 0.107(14) Uani 0.304(6) 1 d D U P B 2
H98D H 0.7156 0.4855 1.1680 0.160 Uiso 0.304(6) 1 calc GR . P B 2
H98E H 0.7278 0.4470 1.1089 0.160 Uiso 0.304(6) 1 calc GR . P B 2
H98F H 0.7184 0.4224 1.1802 0.160 Uiso 0.304(6) 1 calc GR . P B 2

loop_
_atom_site_aniso_label
_atom_site_aniso_U_11
_atom_site_aniso_U_22
_atom_site_aniso_U_33
_atom_site_aniso_U_23
_atom_site_aniso_U_13
_atom_site_aniso_U_12
I3 0.02300(16) 0.0477(2) 0.03798(19) -0.00202(16) 0.00245(13) 0.00801(15)
I1 0.02654(17) 0.0460(2) 0.03882(19) 0.00048(16) 0.00788(14) -0.00715(15)
I2 0.02927(17) 0.03502(19) 0.04112(19) -0.00030(15) 0.00649(14) -0.00024(14)
I4 0.03104(19) 0.0406(2) 0.0531(2) 0.01004(18) 0.00096(16) -0.00287(16)
O6 0.0210(17) 0.044(2) 0.0236(17) 0.0010(16) -0.0001(14) 0.0038(16)
O1 0.0225(17) 0.042(2) 0.0274(18) 0.0009(17) -0.0008(14) -0.0018(16)
O4 0.0244(18) 0.047(2) 0.0297(19) -0.0046(18) 0.0088(15) 0.0050(17)
O3 0.0240(18) 0.044(2) 0.0267(18) -0.0013(17) 0.0061(15) 0.0027(17)
O2 0.0249(18) 0.042(2) 0.0269(18) -0.0008(17) 0.0032(15) -0.0028(17)
O5 0.0232(18) 0.041(2) 0.0262(18) 0.0024(16) -0.0004(14) 0.0045(16)
O8 0.0222(17) 0.046(2) 0.0310(19) 0.0033(17) 0.0079(15) -0.0050(17)
C28 0.022(2) 0.040(3) 0.022(2) -0.002(2) 0.0040(19) -0.001(2)
C14 0.026(3) 0.040(3) 0.022(2) 0.001(2) 0.0051(19) 0.003(2)
C27 0.025(3) 0.038(3) 0.021(2) -0.004(2) 0.0042(19) -0.001(2)
C37 0.029(3) 0.044(3) 0.027(3) 0.002(2) 0.004(2) 0.001(2)
C40 0.034(3) 0.038(3) 0.035(3) -0.005(3) 0.009(2) 0.006(2)
C8 0.024(2) 0.034(3) 0.023(2) 0.002(2) 0.0055(19) -0.001(2)
C5 0.022(2) 0.034(3) 0.027(3) 0.001(2) 0.0029(19) 0.001(2)
C22 0.022(2) 0.038(3) 0.020(2) -0.004(2) 0.0046(18) 0.005(2)
C51 0.031(3) 0.036(3) 0.032(3) 0.001(2) 0.005(2) -0.003(2)
C55 0.052(5) 0.067(6) 0.156(11) 0.019(7) 0.017(6) -0.003(5)
C38 0.031(3) 0.051(4) 0.033(3) 0.004(3) 0.002(2) -0.007(3)
C19 0.017(2) 0.041(3) 0.023(2) -0.002(2) 0.0010(18) -0.001(2)
C16 0.018(2) 0.041(3) 0.027(2) -0.001(2) 0.0065(19) -0.002(2)
C15 0.022(2) 0.035(3) 0.026(2) 0.000(2) 0.0038(19) -0.001(2)
C20 0.020(2) 0.035(3) 0.025(2) -0.001(2) 0.0033(19) 0.001(2)
C24 0.027(3) 0.038(3) 0.025(2) 0.001(2) 0.004(2) 0.001(2)
C42 0.027(3) 0.053(4) 0.035(3) -0.005(3) 0.002(2) 0.012(3)
C10 0.026(3) 0.041(3) 0.023(2) 0.004(2) 0.004(2) 0.002(2)
C31 0.033(3) 0.033(3) 0.033(3) 0.003(2) 0.006(2) 0.005(2)
C43 0.022(2) 0.040(3) 0.027(2) 0.005(2) 0.0038(19) 0.002(2)
C9 0.021(2) 0.040(3) 0.021(2) 0.003(2) 0.0035(19) -0.001(2)
C12 0.022(2) 0.039(3) 0.025(2) 0.005(2) 0.0059(19) 0.001(2)
C13 0.021(2) 0.038(3) 0.023(2) 0.003(2) 0.0009(19) -0.001(2)
C11 0.021(2) 0.044(3) 0.024(2) 0.002(2) 0.0048(19) 0.003(2)
C3 0.021(2) 0.042(3) 0.026(2) 0.000(2) 0.0034(19) 0.004(2)
C6 0.022(2) 0.037(3) 0.025(2) 0.002(2) -0.0030(19) 0.002(2)
C18 0.020(2) 0.042(3) 0.028(3) 0.004(2) 0.001(2) -0.001(2)
C21 0.020(2) 0.039(3) 0.026(2) -0.003(2) 0.0041(19) -0.002(2)
C4 0.017(2) 0.034(3) 0.026(2) 0.000(2) 0.0004(18) 0.000(2)
C2 0.020(2) 0.044(3) 0.028(3) 0.002(2) 0.007(2) 0.002(2)
C30 0.033(3) 0.033(3) 0.038(3) -0.001(2) 0.010(2) -0.004(2)
C44 0.029(3) 0.046(4) 0.040(3) 0.000(3) 0.004(2) -0.003(3)
C39 0.027(3) 0.045(3) 0.025(2) -0.001(2) 0.007(2) 0.003(2)
C59 0.030(3) 0.039(3) 0.057(4) -0.010(3) 0.006(3) -0.005(3)
C34 0.032(3) 0.039(3) 0.031(3) 0.001(2) 0.009(2) 0.007(2)
C52 0.026(3) 0.049(4) 0.039(3) -0.002(3) 0.002(2) -0.004(3)
C23 0.019(2) 0.041(3) 0.020(2) 0.001(2) 0.0040(18) 0.002(2)
C57 0.025(3) 0.039(3) 0.030(3) -0.002(2) 0.006(2) 0.002(2)
C26 0.021(2) 0.044(3) 0.021(2) -0.002(2) 0.0039(19) 0.002(2)
C29 0.028(3) 0.043(3) 0.028(3) -0.007(2) 0.001(2) -0.007(2)
C33 0.027(3) 0.046(3) 0.035(3) 0.008(3) 0.006(2) 0.009(2)
C1 0.017(2) 0.042(3) 0.031(3) 0.002(2) 0.0026(19) 0.003(2)
C17 0.018(2) 0.042(3) 0.029(3) 0.000(2) -0.0004(19) 0.006(2)
C58 0.027(3) 0.045(4) 0.049(4) -0.008(3) 0.007(3) 0.001(3)
C41 0.026(3) 0.046(3) 0.029(3) -0.004(2) 0.007(2) 0.002(3)
C54 0.041(4) 0.049(4) 0.088(6) 0.003(4) 0.010(4) -0.004(3)
C53 0.041(4) 0.045(4) 0.084(6) 0.007(4) 0.016(4) -0.005(3)
O7 0.0253(18) 0.046(2) 0.0273(18) 0.0033(17) 0.0070(15) -0.0050(17)
C25 0.024(2) 0.038(3) 0.022(2) 0.002(2) 0.0071(19) 0.001(2)
C35 0.025(3) 0.045(3) 0.031(3) 0.003(2) 0.006(2) -0.003(2)
C7 0.019(2) 0.037(3) 0.023(2) 0.002(2) 0.0001(18) 0.000(2)
C36 0.026(3) 0.050(4) 0.034(3) 0.003(3) 0.009(2) -0.005(2)
C32 0.030(3) 0.042(3) 0.033(3) -0.009(3) 0.002(2) 0.004(2)
C63 0.024(2) 0.043(3) 0.028(3) -0.003(2) 0.004(2) 0.005(2)
C64 0.029(3) 0.045(3) 0.040(3) -0.004(3) 0.006(2) 0.004(3)
C65 0.035(3) 0.052(4) 0.066(5) -0.011(4) 0.012(3) 0.007(3)
C45 0.025(3) 0.039(3) 0.031(3) 0.005(2) 0.002(2) 0.005(2)
C47 0.035(3) 0.042(3) 0.051(4) 0.004(3) 0.003(3) 0.011(3)
C46 0.030(3) 0.046(4) 0.048(4) 0.010(3) 0.008(3) 0.003(3)
C48 0.038(3) 0.039(3) 0.045(3) 0.003(3) -0.003(3) 0.001(3)
C49 0.054(4) 0.051(4) 0.050(4) 0.009(3) 0.006(3) 0.011(3)
C60 0.052(4) 0.048(4) 0.050(4) -0.015(3) -0.009(3) 0.008(3)
C61 0.053(5) 0.050(5) 0.081(6) -0.018(4) -0.011(4) 0.006(4)
C67 0.054(5) 0.061(6) 0.125(9) -0.030(6) 0.030(6) 0.001(4)
C66 0.042(4) 0.063(5) 0.087(6) -0.021(5) 0.010(4) 0.005(4)
C56 0.075(7) 0.080(8) 0.163(14) 0.028(9) 0.012(8) -0.016(6)
C50 0.102(8) 0.064(6) 0.056(5) 0.018(4) 0.023(5) 0.014(5)
C68 0.092(8) 0.114(10) 0.160(12) -0.049(9) 0.053(9) 0.008(7)
C62 0.157(12) 0.098(9) 0.076(7) -0.039(7) 0.002(7) 0.039(8)
Cl1 0.0714(13) 0.0827(15) 0.0608(12) -0.0026(11) 0.0268(10) -0.0061(12)
Cl2 0.0872(18) 0.095(2) 0.0921(19) -0.0044(16) 0.0189(15) -0.0164(16)
Cl3 0.088(2) 0.112(3) 0.134(3) 0.026(2) 0.013(2) 0.0180(19)
C102 0.079(9) 0.081(9) 0.088(10) 0.007(7) 0.026(7) 0.008(7)
C103 0.081(11) 0.075(11) 0.079(11) -0.003(8) 0.015(8) 0.003(8)
Br1 0.0352(3) 0.0428(4) 0.0934(6) -0.0135(4) 0.0273(4) -0.0043(3)
O12 0.051(3) 0.079(4) 0.053(3) -0.009(3) -0.003(3) 0.001(3)
Br2 0.0265(3) 0.0437(4) 0.0687(5) 0.0120(3) 0.0087(3) 0.0021(3)
O9 0.045(3) 0.048(3) 0.044(3) -0.001(2) 0.003(2) 0.003(2)
C93 0.041(3) 0.043(3) 0.032(3) 0.003(3) 0.005(2) 0.001(3)
C95 0.040(4) 0.051(4) 0.058(4) 0.001(3) 0.006(3) -0.005(3)
C94 0.042(4) 0.048(4) 0.060(4) 0.007(3) 0.008(3) 0.006(3)
N1 0.033(3) 0.053(3) 0.046(3) 0.003(3) 0.012(2) 0.011(2)
C69 0.026(3) 0.061(4) 0.047(4) 0.008(3) 0.011(3) 0.013(3)
C75 0.041(4) 0.056(4) 0.057(4) 0.004(4) 0.016(3) 0.012(3)
C72 0.034(3) 0.059(4) 0.048(4) 0.006(3) 0.015(3) 0.002(3)
C78 0.034(3) 0.065(5) 0.045(4) 0.009(3) 0.007(3) 0.016(3)
C71 0.039(3) 0.065(5) 0.052(4) 0.002(4) 0.011(3) -0.002(3)
C76 0.050(4) 0.066(5) 0.057(5) -0.002(4) 0.018(4) 0.004(4)
C73 0.052(4) 0.066(5) 0.061(5) 0.019(4) 0.014(4) 0.000(4)
C70 0.029(3) 0.068(5) 0.061(4) 0.009(4) 0.011(3) 0.008(3)
C79 0.054(4) 0.059(5) 0.054(4) -0.001(4) 0.009(4) 0.015(4)
C80 0.061(5) 0.065(5) 0.057(5) 0.005(4) 0.025(4) 0.011(4)
C74 0.060(5) 0.070(6) 0.078(6) 0.007(5) 0.025(5) -0.013(4)
C77 0.066(6) 0.088(7) 0.082(7) -0.017(6) 0.036(5) -0.006(5)
N2 0.037(3) 0.075(5) 0.047(3) -0.001(3) 0.007(3) -0.013(3)
C84 0.040(4) 0.068(5) 0.045(4) 0.009(4) 0.010(3) -0.012(3)
C86 0.046(4) 0.075(6) 0.056(4) 0.015(4) 0.012(3) -0.006(4)
C85 0.034(3) 0.082(6) 0.054(4) 0.005(4) 0.007(3) -0.011(4)
C87 0.043(4) 0.071(5) 0.051(4) 0.000(4) 0.010(3) -0.002(4)
C90 0.054(5) 0.067(6) 0.088(7) -0.002(5) 0.024(5) -0.017(4)
C81 0.044(4) 0.099(7) 0.045(4) -0.005(4) -0.005(3) 0.001(4)
C82 0.076(7) 0.108(9) 0.060(5) 0.004(6) 0.012(5) 0.027(6)
C83 0.119(11) 0.070(7) 0.166(14) 0.029(9) 0.082(11) 0.018(7)
C91 0.107(9) 0.067(6) 0.095(8) 0.013(6) 0.061(7) 0.002(6)
C88 0.060(5) 0.079(6) 0.060(5) -0.016(5) 0.003(4) -0.004(5)
C92 0.146(13) 0.099(9) 0.111(10) 0.025(8) 0.084(10) 0.017(9)
C89 0.065(6) 0.103(9) 0.073(6) -0.007(6) 0.012(5) 0.015(6)
O10 0.140(11) 0.088(8) 0.064(6) -0.004(6) 0.045(7) 0.023(7)
C96 0.127(14) 0.046(7) 0.058(7) 0.009(6) 0.028(8) 0.001(8)
C97 0.092(12) 0.068(10) 0.139(17) 0.015(11) 0.043(12) 0.018(9)
C98 0.064(8) 0.089(11) 0.087(10) -0.028(9) 0.010(7) 0.006(8)
O10B 0.127(16) 0.081(14) 0.125(16) 0.005(13) 0.080(14) 0.027(12)
C96B 0.112(17) 0.044(11) 0.072(13) 0.013(10) 0.077(13) 0.009(11)
C97B 0.12(3) 0.066(18) 0.08(2) 0.001(17) 0.08(2) -0.001(19)
C98B 0.16(3) 0.10(3) 0.054(17) 0.020(18) 0.01(2) -0.01(2)

loop_
_atom_type_symbol
_atom_type_description
_atom_type_scat_dispersion_real
_atom_type_scat_dispersion_imag
_atom_type_scat_source
C C 0.0181 0.0091 'International Tables Vol C Tables 4.2.6.8 and 6.1.1.4'
H H 0.0000 0.0000 'International Tables Vol C Tables 4.2.6.8 and 6.1.1.4'
Br Br -0.6763 1.2805 'International Tables Vol C Tables 4.2.6.8 and 6.1.1.4'
Cl Cl 0.3639 0.7018 'International Tables Vol C Tables 4.2.6.8 and 6.1.1.4'
I I -0.3257 6.8362 'International Tables Vol C Tables 4.2.6.8 and 6.1.1.4'
N N 0.0311 0.0180 'International Tables Vol C Tables 4.2.6.8 and 6.1.1.4'
O O 0.0492 0.0322 'International Tables Vol C Tables 4.2.6.8 and 6.1.1.4'

loop_
_exptl_crystal_face_index_h
_exptl_crystal_face_index_k
_exptl_crystal_face_index_l
_exptl_crystal_face_perp_dist
_exptl_oxdiff_crystal_face_indexfrac_h
_exptl_oxdiff_crystal_face_indexfrac_k
_exptl_oxdiff_crystal_face_indexfrac_l
_exptl_oxdiff_crystal_face_x
_exptl_oxdiff_crystal_face_y
_exptl_oxdiff_crystal_face_z
9 -12 3 0.0421 8.9998 -11.9996 3.0009 -0.8732 0.5064 -0.2180
-9 12 -2 0.0374 -8.9998 11.9996 -2.0009 0.8252 -0.4904 0.2849
-9 8 10 0.0572 -8.9998 7.9995 9.9997 0.1861 -0.0754 0.9905
-2 5 -11 0.0960 -2.0000 4.9999 -11.0006 0.7269 -0.4082 -0.5863
13 9 -1 0.0443 13.0002 9.0005 -1.0013 -0.5920 -0.8169 -0.0283
-13 -8 1 0.0321 -13.0002 -8.0005 1.0012 0.6077 0.7614 0.0527
6 15 0 0.0430 6.0003 15.0001 -0.0017 -0.1253 -0.9721 0.2829
0 13 -7 0.0579 0.0002 12.9999 -7.0014 0.5401 -0.8346 -0.1509
-1 13 -7 0.0610 -0.9998 12.9999 -7.0013 0.6002 -0.8114 -0.1369
7 -9 -10 0.0655 6.9998 -8.9996 -9.9995 -0.0816 0.1772 -0.9870
10 -6 -10 0.0624 9.9998 -5.9995 -9.9999 -0.2148 -0.0589 -0.9555
-14 6 -1 0.0378 -13.9999 5.9994 -1.0001 0.9835 -0.0253 0.2749

loop_
_geom_angle_atom_site_label_1
_geom_angle_atom_site_label_2
_geom_angle_atom_site_label_3
_geom_angle
C23 O6 C34 116.8(4)
C6 O1 C29 114.0(4)
C16 O4 C32 112.7(5)
C11 O3 C31 114.5(4)
C9 O2 C30 116.2(4)
C18 O5 C33 114.0(5)
C2 O8 C36 112.5(5)
C3 C28 H28 106.4
C3 C28 C63 111.2(5)
C26 C28 H28 106.4
C26 C28 C3 111.4(5)
C26 C28 C63 114.6(5)
C63 C28 H28 106.4
C51 C14 H14 106.5
C15 C14 H14 106.5
C15 C14 C51 111.0(5)
C15 C14 C12 111.8(5)
C12 C14 H14 106.5
C12 C14 C51 113.9(5)
C22 C27 H27 118.8
C22 C27 C26 122.4(6)
C26 C27 H27 118.8
C38 C37 C1 174.8(7)
C39 C40 I2 174.9(6)
C9 C8 C13 118.0(5)
C9 C8 C7 118.4(5)
C13 C8 C7 123.6(5)
C6 C5 C4 117.5(5)
C6 C5 C7 121.8(5)
C4 C5 C7 120.7(5)
C27 C22 C21 123.7(5)
C23 C22 C27 118.4(5)
C23 C22 C21 117.9(5)
C14 C51 H51A 109.2
C14 C51 H51B 109.2
H51A C51 H51B 107.9
C52 C51 C14 112.0(5)
C52 C51 H51A 109.2
C52 C51 H51B 109.2
H55A C55 H55B 107.9
C54 C55 H55A 109.2
C54 C55 H55B 109.2
C54 C55 C56 112.1(9)
C56 C55 H55A 109.2
C56 C55 H55B 109.2
C37 C38 I1 174.3(7)
C20 C19 C21 120.7(5)
C18 C19 C20 117.5(5)
C18 C19 C21 121.8(5)
O4 C16 C15 120.2(5)
O4 C16 C17 118.1(5)
C15 C16 C17 121.7(5)
C16 C15 C14 121.3(5)
C16 C15 C20 117.9(5)
C20 C15 C14 120.8(5)
C19 C20 H20 118.4
C15 C20 C19 123.2(5)
C15 C20 H20 118.4
C23 C24 C43 121.2(5)
C25 C24 C43 120.3(5)
C25 C24 C23 118.5(6)
C41 C42 I3 175.3(7)
C9 C10 C11 118.1(6)
C9 C10 C39 121.3(5)
C11 C10 C39 120.6(5)
O3 C31 H31A 110.1
O3 C31 H31B 110.1
O3 C31 C32 108.2(5)
H31A C31 H31B 108.4
C32 C31 H31A 110.1
C32 C31 H31B 110.1
C44 C43 C24 178.1(7)
O2 C9 C8 119.7(5)
O2 C9 C10 118.4(5)
C8 C9 C10 121.7(5)
C13 C12 C14 123.6(5)
C11 C12 C14 118.4(5)
C11 C12 C13 117.9(5)
C8 C13 H13 119.0
C12 C13 C8 122.1(6)
C12 C13 H13 119.0
O3 C11 C10 117.6(5)
C12 C11 O3 120.0(5)
C12 C11 C10 122.1(5)
C4 C3 C28 121.1(5)
C4 C3 C2 118.4(5)
C2 C3 C28 120.5(5)
O1 C6 C5 119.3(5)
O1 C6 C1 119.2(5)
C5 C6 C1 121.5(5)
O5 C18 C19 119.5(5)
O5 C18 C17 119.1(5)
C19 C18 C17 121.4(5)
C22 C21 H21 106.9
C22 C21 C57 113.5(5)
C19 C21 C22 109.5(4)
C19 C21 H21 106.9
C19 C21 C57 112.6(5)
C57 C21 H21 106.9
C5 C4 H4 118.6
C3 C4 C5 122.9(5)
C3 C4 H4 118.6
O8 C2 C3 120.4(5)
O8 C2 C1 118.6(5)
C3 C2 C1 120.9(5)
O2 C30 H30A 110.0
O2 C30 H30B 110.0
O2 C30 C29 108.5(5)
H30A C30 H30B 108.4
C29 C30 H30A 110.0
C29 C30 H30B 110.0
C43 C44 I4 172.2(6)
C40 C39 C10 178.6(7)
H59A C59 H59B 107.9
C58 C59 H59A 109.2
C58 C59 H59B 109.2
C60 C59 H59A 109.2
C60 C59 H59B 109.2
C60 C59 C58 112.1(6)
O6 C34 H34A 110.1
O6 C34 H34B 110.1
O6 C34 C33 108.1(5)
H34A C34 H34B 108.4
C33 C34 H34A 110.1
C33 C34 H34B 110.1
C51 C52 H52A 108.9
C51 C52 H52B 108.9
H52A C52 H52B 107.7
C53 C52 C51 113.5(6)
C53 C52 H52A 108.9
C53 C52 H52B 108.9
O6 C23 C22 119.9(5)
O6 C23 C24 118.8(5)
C22 C23 C24 121.1(5)
C21 C57 H57A 108.9
C21 C57 H57B 108.9
H57A C57 H57B 107.7
C58 C57 C21 113.6(5)
C58 C57 H57A 108.9
C58 C57 H57B 108.9
C27 C26 C28 123.8(6)
C25 C26 C28 118.7(5)
C25 C26 C27 117.4(5)
O1 C29 C30 113.7(5)
O1 C29 H29A 108.8
O1 C29 H29B 108.8
C30 C29 H29A 108.8
C30 C29 H29B 108.8
H29A C29 H29B 107.7
O5 C33 C34 113.2(5)
O5 C33 H33A 108.9
O5 C33 H33B 108.9
C34 C33 H33A 108.9
C34 C33 H33B 108.9
H33A C33 H33B 107.8
C6 C1 C37 121.7(5)
C6 C1 C2 118.7(5)
C2 C1 C37 119.6(5)
C16 C17 C18 118.2(5)
C16 C17 C41 121.0(5)
C18 C17 C41 120.7(5)
C59 C58 C57 112.8(5)
C59 C58 H58A 109.0
C59 C58 H58B 109.0
C57 C58 H58A 109.0
C57 C58 H58B 109.0
H58A C58 H58B 107.8
C42 C41 C17 176.4(8)
C55 C54 H54A 109.1
C55 C54 H54B 109.1
H54A C54 H54B 107.8
C53 C54 C55 112.5(7)
C53 C54 H54A 109.1
C53 C54 H54B 109.1
C52 C53 H53A 109.1
C52 C53 H53B 109.1
C54 C53 C52 112.5(7)
C54 C53 H53A 109.1
C54 C53 H53B 109.1
H53A C53 H53B 107.8
C25 O7 C35 115.1(4)
C26 C25 C24 122.1(5)
O7 C25 C24 117.9(5)
O7 C25 C26 119.8(5)
O7 C35 H35A 110.1
O7 C35 H35B 110.1
O7 C35 C36 108.1(5)
H35A C35 H35B 108.4
C36 C35 H35A 110.1
C36 C35 H35B 110.1
C8 C7 H7 106.7
C8 C7 C45 113.2(5)
C5 C7 C8 110.3(4)
C5 C7 H7 106.7
C5 C7 C45 112.8(5)
C45 C7 H7 106.7
O8 C36 C35 113.7(5)
O8 C36 H36A 108.8
O8 C36 H36B 108.8
C35 C36 H36A 108.8
C35 C36 H36B 108.8
H36A C36 H36B 107.7
O4 C32 C31 113.8(5)
O4 C32 H32A 108.8
O4 C32 H32B 108.8
C31 C32 H32A 108.8
C31 C32 H32B 108.8
H32A C32 H32B 107.7
C28 C63 H63A 109.4
C28 C63 H63B 109.4
H63A C63 H63B 108.0
C64 C63 C28 111.3(5)
C64 C63 H63A 109.4
C64 C63 H63B 109.4
C63 C64 H64A 108.7
C63 C64 H64B 108.7
H64A C64 H64B 107.6
C65 C64 C63 114.3(6)
C65 C64 H64A 108.7
C65 C64 H64B 108.7
C64 C65 H65A 109.1
C64 C65 H65B 109.1
C64 C65 C66 112.5(7)
H65A C65 H65B 107.8
C66 C65 H65A 109.1
C66 C65 H65B 109.1
C7 C45 H45A 109.0
C7 C45 H45B 109.0
H45A C45 H45B 107.8
C46 C45 C7 112.8(5)
C46 C45 H45A 109.0
C46 C45 H45B 109.0
H47A C47 H47B 107.8
C46 C47 H47A 109.1
C46 C47 H47B 109.1
C46 C47 C48 112.5(6)
C48 C47 H47A 109.1
C48 C47 H47B 109.1
C45 C46 H46A 108.6
C45 C46 H46B 108.6
C47 C46 C45 114.7(6)
C47 C46 H46A 108.6
C47 C46 H46B 108.6
H46A C46 H46B 107.6
C47 C48 H48A 108.8
C47 C48 H48B 108.8
H48A C48 H48B 107.7
C49 C48 C47 113.9(6)
C49 C48 H48A 108.8
C49 C48 H48B 108.8
C48 C49 H49A 109.3
C48 C49 H49B 109.3
C48 C49 C50 111.7(7)
H49A C49 H49B 107.9
C50 C49 H49A 109.3
C50 C49 H49B 109.3
C59 C60 H60A 108.7
C59 C60 H60B 108.7
H60A C60 H60B 107.6
C61 C60 C59 114.1(8)
C61 C60 H60A 108.7
C61 C60 H60B 108.7
C60 C61 H61A 109.2
C60 C61 H61B 109.2
C60 C61 C62 112.1(9)
H61A C61 H61B 107.9
C62 C61 H61A 109.2
C62 C61 H61B 109.2
H67A C67 H67B 107.5
C66 C67 H67A 108.5
C66 C67 H67B 108.5
C68 C67 H67A 108.5
C68 C67 H67B 108.5
C68 C67 C66 115.1(9)
C65 C66 H66A 108.5
C65 C66 H66B 108.5
C67 C66 C65 115.2(7)
C67 C66 H66A 108.5
C67 C66 H66B 108.5
H66A C66 H66B 107.5
C55 C56 H56A 109.5
C55 C56 H56B 109.5
C55 C56 H56C 109.5
H56A C56 H56B 109.5
H56A C56 H56C 109.5
H56B C56 H56C 109.5
C49 C50 H50A 109.5
C49 C50 H50B 109.5
C49 C50 H50C 109.5
H50A C50 H50B 109.5
H50A C50 H50C 109.5
H50B C50 H50C 109.5
C67 C68 H68A 109.5
C67 C68 H68B 109.5
C67 C68 H68C 109.5
H68A C68 H68B 109.5
H68A C68 H68C 109.5
H68B C68 H68C 109.5
C61 C62 H62A 109.5
C61 C62 H62B 109.5
C61 C62 H62C 109.5
H62A C62 H62B 109.5
H62A C62 H62C 109.5
H62B C62 H62C 109.5
Cl1 C102 Cl2 110.6(8)
Cl1 C102 Cl3 108.5(8)
Cl1 C102 H102 108.7
Cl2 C102 Cl3 111.5(8)
Cl2 C102 H102 108.7
Cl3 C102 H102 108.7
Cl1 C103 Cl2 111.2(9)
Cl1 C103 Cl3 109.2(9)
Cl1 C103 H103 108.1
Cl2 C103 Cl3 112.0(9)
Cl2 C103 H103 108.1
Cl3 C103 H103 108.1
H12A O12 H12B 95(10)
O9 C93 C95 121.7(7)
O9 C93 C94 122.4(7)
C95 C93 C94 115.9(6)
C93 C95 H95A 109.5
C93 C95 H95B 109.5
C93 C95 H95C 109.5
H95A C95 H95B 109.5
H95A C95 H95C 109.5
H95B C95 H95C 109.5
C93 C94 H94A 109.5
C93 C94 H94B 109.5
C93 C94 H94C 109.5
H94A C94 H94B 109.5
H94A C94 H94C 109.5
H94B C94 H94C 109.5
C69 N1 C75 112.3(6)
C69 N1 C72 105.0(5)
C69 N1 C78 111.1(6)
C75 N1 C72 111.7(6)
C75 N1 C78 105.8(5)
C72 N1 C78 111.0(6)
N1 C69 H69A 108.3
N1 C69 H69B 108.3
N1 C69 C70 115.8(5)
H69A C69 H69B 107.4
C70 C69 H69A 108.3
C70 C69 H69B 108.3
N1 C75 H75A 108.4
N1 C75 H75B 108.4
H75A C75 H75B 107.4
C76 C75 N1 115.6(6)
C76 C75 H75A 108.4
C76 C75 H75B 108.4
N1 C72 H72A 108.3
N1 C72 H72B 108.3
H72A C72 H72B 107.4
C73 C72 N1 116.0(6)
C73 C72 H72A 108.3
C73 C72 H72B 108.3
N1 C78 H78A 108.2
N1 C78 H78B 108.2
H78A C78 H78B 107.3
C79 C78 N1 116.5(6)
C79 C78 H78A 108.2
C79 C78 H78B 108.2
H71A C71 H71B 109.5
H71A C71 H71C 109.5
H71B C71 H71C 109.5
C70 C71 H71A 109.5
C70 C71 H71B 109.5
C70 C71 H71C 109.5
C75 C76 H76A 109.8
C75 C76 H76B 109.8
H76A C76 H76B 108.3
C77 C76 C75 109.3(8)
C77 C76 H76A 109.8
C77 C76 H76B 109.8
C72 C73 H73A 109.9
C72 C73 H73B 109.9
C72 C73 C74 108.9(7)
H73A C73 H73B 108.3
C74 C73 H73A 109.9
C74 C73 H73B 109.9
C69 C70 H70A 109.8
C69 C70 H70B 109.8
C71 C70 C69 109.2(6)
C71 C70 H70A 109.8
C71 C70 H70B 109.8
H70A C70 H70B 108.3
C78 C79 H79A 109.7
C78 C79 H79B 109.7
C78 C79 C80 110.0(7)
H79A C79 H79B 108.2
C80 C79 H79A 109.7
C80 C79 H79B 109.7
C79 C80 H80A 109.5
C79 C80 H80B 109.5
C79 C80 H80C 109.5
H80A C80 H80B 109.5
H80A C80 H80C 109.5
H80B C80 H80C 109.5
C73 C74 H74A 109.5
C73 C74 H74B 109.5
C73 C74 H74C 109.5
H74A C74 H74B 109.5
H74A C74 H74C 109.5
H74B C74 H74C 109.5
C76 C77 H77A 109.5
C76 C77 H77B 109.5
C76 C77 H77C 109.5
H77A C77 H77B 109.5
H77A C77 H77C 109.5
H77B C77 H77C 109.5
C84 N2 C87 105.2(6)
C90 N2 C84 110.0(7)
C90 N2 C87 113.5(7)
C81 N2 C84 112.4(7)
C81 N2 C87 110.9(7)
C81 N2 C90 105.0(7)
N2 C84 H84A 107.9
N2 C84 H84B 107.9
H84A C84 H84B 107.2
C85 C84 N2 117.7(6)
C85 C84 H84A 107.9
C85 C84 H84B 107.9
H86A C86 H86B 109.5
H86A C86 H86C 109.5
H86B C86 H86C 109.5
C85 C86 H86A 109.5
C85 C86 H86B 109.5
C85 C86 H86C 109.5
C84 C85 C86 110.4(7)
C84 C85 H85A 109.6
C84 C85 H85B 109.6
C86 C85 H85A 109.6
C86 C85 H85B 109.6
H85A C85 H85B 108.1
N2 C87 H87A 108.3
N2 C87 H87B 108.3
H87A C87 H87B 107.4
C88 C87 N2 116.0(7)
C88 C87 H87A 108.3
C88 C87 H87B 108.3
N2 C90 H90A 108.1
N2 C90 H90B 108.1
H90A C90 H90B 107.3
C91 C90 N2 116.7(8)
C91 C90 H90A 108.1
C91 C90 H90B 108.1
N2 C81 H81A 108.6
N2 C81 H81B 108.6
N2 C81 C82 114.7(8)
H81A C81 H81B 107.6
C82 C81 H81A 108.6
C82 C81 H81B 108.6
C81 C82 H82A 109.2
C81 C82 H82B 109.2
H82A C82 H82B 107.9
C83 C82 C81 112.1(9)
C83 C82 H82A 109.2
C83 C82 H82B 109.2
C82 C83 H83A 109.5
C82 C83 H83B 109.5
C82 C83 H83C 109.5
H83A C83 H83B 109.5
H83A C83 H83C 109.5
H83B C83 H83C 109.5
C90 C91 H91A 109.5
C90 C91 H91B 109.5
C90 C91 C92 110.8(11)
H91A C91 H91B 108.1
C92 C91 H91A 109.5
C92 C91 H91B 109.5
C87 C88 H88A 109.8
C87 C88 H88B 109.8
C87 C88 C89 109.5(8)
H88A C88 H88B 108.2
C89 C88 H88A 109.8
C89 C88 H88B 109.8
C91 C92 H92A 109.5
C91 C92 H92B 109.5
C91 C92 H92C 109.5
H92A C92 H92B 109.5
H92A C92 H92C 109.5
H92B C92 H92C 109.5
C88 C89 H89A 109.5
C88 C89 H89B 109.5
C88 C89 H89C 109.5
H89A C89 H89B 109.5
H89A C89 H89C 109.5
H89B C89 H89C 109.5
O10 C96 C97 125.5(18)
O10 C96 C98 121.7(17)
C97 C96 C98 112.8(13)
C96 C97 H97A 109.5
C96 C97 H97B 109.5
C96 C97 H97C 109.5
H97A C97 H97B 109.5
H97A C97 H97C 109.5
H97B C97 H97C 109.5
C96 C98 H98A 109.5
C96 C98 H98B 109.5
C96 C98 H98C 109.5
H98A C98 H98B 109.5
H98A C98 H98C 109.5
H98B C98 H98C 109.5
O10B C96B C97B 117(3)
O10B C96B C98B 112(3)
C98B C96B C97B 131(2)
C96B C97B H97D 109.5
C96B C97B H97E 109.5
C96B C97B H97F 109.5
H97D C97B H97E 109.5
H97D C97B H97F 109.5
H97E C97B H97F 109.5
C96B C98B H98D 109.5
C96B C98B H98E 109.5
C96B C98B H98F 109.5
H98D C98B H98E 109.5
H98D C98B H98F 109.5
H98E C98B H98F 109.5

loop_
_geom_bond_atom_site_label_1
_geom_bond_atom_site_label_2
_geom_bond_distance
I3 C42 2.037(6)
I1 C38 2.033(6)
I2 C40 2.040(6)
I4 C44 2.046(7)
O6 C34 1.436(7)
O6 C23 1.381(6)
O1 C6 1.380(7)
O1 C29 1.423(8)
O4 C16 1.380(7)
O4 C32 1.447(8)
O3 C31 1.428(7)
O3 C11 1.395(7)
O2 C9 1.388(7)
O2 C30 1.434(7)
O5 C18 1.381(6)
O5 C33 1.446(8)
O8 C2 1.380(7)
O8 C36 1.441(8)
C28 H28 0.9800
C28 C3 1.522(7)
C28 C26 1.519(7)
C28 C63 1.536(8)
C14 H14 0.9800
C14 C51 1.536(8)
C14 C15 1.507(7)
C14 C12 1.524(7)
C27 H27 0.9300
C27 C22 1.396(7)
C27 C26 1.410(8)
C37 C38 1.202(9)
C37 C1 1.426(8)
C40 C39 1.158(9)
C8 C9 1.392(8)
C8 C13 1.405(7)
C8 C7 1.519(7)
C5 C6 1.395(8)
C5 C4 1.405(7)
C5 C7 1.518(8)
C22 C21 1.523(7)
C22 C23 1.394(8)
C51 H51A 0.9700
C51 H51B 0.9700
C51 C52 1.529(8)
C55 H55A 0.9700
C55 H55B 0.9700
C55 C54 1.527(13)
C55 C56 1.547(14)
C19 C20 1.414(7)
C19 C18 1.390(8)
C19 C21 1.522(8)
C16 C15 1.393(8)
C16 C17 1.412(8)
C15 C20 1.394(8)
C20 H20 0.9300
C24 C43 1.420(8)
C24 C23 1.409(8)
C24 C25 1.402(8)
C42 C41 1.183(9)
C10 C9 1.403(8)
C10 C11 1.405(8)
C10 C39 1.435(9)
C31 H31A 0.9700
C31 H31B 0.9700
C31 C32 1.508(8)
C43 C44 1.173(9)
C12 C13 1.401(8)
C12 C11 1.384(9)
C13 H13 0.9300
C3 C4 1.391(8)
C3 C2 1.391(8)
C6 C1 1.408(8)
C18 C17 1.426(8)
C21 H21 0.9800
C21 C57 1.538(8)
C4 H4 0.9300
C2 C1 1.413(8)
C30 H30A 0.9700
C30 H30B 0.9700
C30 C29 1.512(8)
C59 H59A 0.9700
C59 H59B 0.9700
C59 C58 1.525(9)
C59 C60 1.522(10)
C34 H34A 0.9700
C34 H34B 0.9700
C34 C33 1.510(8)
C52 H52A 0.9700
C52 H52B 0.9700
C52 C53 1.510(10)
C57 H57A 0.9700
C57 H57B 0.9700
C57 C58 1.525(8)
C26 C25 1.389(9)
C29 H29A 0.9700
C29 H29B 0.9700
C33 H33A 0.9700
C33 H33B 0.9700
C17 C41 1.430(8)
C58 H58A 0.9700
C58 H58B 0.9700
C54 H54A 0.9700
C54 H54B 0.9700
C54 C53 1.508(10)
C53 H53A 0.9700
C53 H53B 0.9700
O7 C25 1.375(7)
O7 C35 1.438(7)
C35 H35A 0.9700
C35 H35B 0.9700
C35 C36 1.507(8)
C7 H7 0.9800
C7 C45 1.538(8)
C36 H36A 0.9700
C36 H36B 0.9700
C32 H32A 0.9700
C32 H32B 0.9700
C63 H63A 0.9700
C63 H63B 0.9700
C63 C64 1.529(8)
C64 H64A 0.9700
C64 H64B 0.9700
C64 C65 1.505(10)
C65 H65A 0.9700
C65 H65B 0.9700
C65 C66 1.524(10)
C45 H45A 0.9700
C45 H45B 0.9700
C45 C46 1.535(8)
C47 H47A 0.9700
C47 H47B 0.9700
C47 C46 1.507(9)
C47 C48 1.523(10)
C46 H46A 0.9700
C46 H46B 0.9700
C48 H48A 0.9700
C48 H48B 0.9700
C48 C49 1.517(10)
C49 H49A 0.9700
C49 H49B 0.9700
C49 C50 1.538(11)
C60 H60A 0.9700
C60 H60B 0.9700
C60 C61 1.512(10)
C61 H61A 0.9700
C61 H61B 0.9700
C61 C62 1.513(15)
C67 H67A 0.9700
C67 H67B 0.9700
C67 C66 1.510(12)
C67 C68 1.496(14)
C66 H66A 0.9700
C66 H66B 0.9700
C56 H56A 0.9600
C56 H56B 0.9600
C56 H56C 0.9600
C50 H50A 0.9600
C50 H50B 0.9600
C50 H50C 0.9600
C68 H68A 0.9600
C68 H68B 0.9600
C68 H68C 0.9600
C62 H62A 0.9600
C62 H62B 0.9600
C62 H62C 0.9600
Cl1 C102 1.746(12)
Cl1 C103 1.737(13)
Cl2 C102 1.752(12)
Cl2 C103 1.748(13)
Cl3 C102 1.754(12)
Cl3 C103 1.748(13)
C102 H102 0.9800
C103 H103 0.9800
O12 H12A 0.84(2)
O12 H12B 0.84(2)
O9 C93 1.206(9)
C93 C95 1.498(10)
C93 C94 1.504(9)
C95 H95A 0.9600
C95 H95B 0.9600
C95 H95C 0.9600
C94 H94A 0.9600
C94 H94B 0.9600
C94 H94C 0.9600
N1 C69 1.500(9)
N1 C75 1.523(9)
N1 C72 1.527(8)
N1 C78 1.527(9)
C69 H69A 0.9700
C69 H69B 0.9700
C69 C70 1.530(10)
C75 H75A 0.9700
C75 H75B 0.9700
C75 C76 1.518(11)
C72 H72A 0.9700
C72 H72B 0.9700
C72 C73 1.504(11)
C78 H78A 0.9700
C78 H78B 0.9700
C78 C79 1.490(11)
C71 H71A 0.9600
C71 H71B 0.9600
C71 H71C 0.9600
C71 C70 1.530(11)
C76 H76A 0.9700
C76 H76B 0.9700
C76 C77 1.503(12)
C73 H73A 0.9700
C73 H73B 0.9700
C73 C74 1.524(11)
C70 H70A 0.9700
C70 H70B 0.9700
C79 H79A 0.9700
C79 H79B 0.9700
C79 C80 1.512(11)
C80 H80A 0.9600
C80 H80B 0.9600
C80 H80C 0.9600
C74 H74A 0.9600
C74 H74B 0.9600
C74 H74C 0.9600
C77 H77A 0.9600
C77 H77B 0.9600
C77 H77C 0.9600
N2 C84 1.514(11)
N2 C87 1.520(10)
N2 C90 1.507(11)
N2 C81 1.499(9)
C84 H84A 0.9700
C84 H84B 0.9700
C84 C85 1.505(11)
C86 H86A 0.9600
C86 H86B 0.9600
C86 H86C 0.9600
C86 C85 1.515(13)
C85 H85A 0.9700
C85 H85B 0.9700
C87 H87A 0.9700
C87 H87B 0.9700
C87 C88 1.512(13)
C90 H90A 0.9700
C90 H90B 0.9700
C90 C91 1.503(15)
C81 H81A 0.9700
C81 H81B 0.9700
C81 C82 1.544(15)
C82 H82A 0.9700
C82 H82B 0.9700
C82 C83 1.487(15)
C83 H83A 0.9600
C83 H83B 0.9600
C83 H83C 0.9600
C91 H91A 0.9700
C91 H91B 0.9700
C91 C92 1.533(15)
C88 H88A 0.9700
C88 H88B 0.9700
C88 C89 1.544(13)
C92 H92A 0.9600
C92 H92B 0.9600
C92 H92C 0.9600
C89 H89A 0.9600
C89 H89B 0.9600
C89 H89C 0.9600
O10 C96 1.209(18)
C96 C97 1.45(2)
C96 C98 1.46(2)
C97 H97A 0.9600
C97 H97B 0.9600
C97 H97C 0.9600
C98 H98A 0.9600
C98 H98B 0.9600
C98 H98C 0.9600
O10B C96B 1.227(18)
C96B C97B 1.475(19)
C96B C98B 1.449(19)
C97B H97D 0.9600
C97B H97E 0.9600
C97B H97F 0.9600
C98B H98D 0.9600
C98B H98E 0.9600
C98B H98F 0.9600

loop_
_geom_torsion_atom_site_label_1
_geom_torsion_atom_site_label_2
_geom_torsion_atom_site_label_3
_geom_torsion_atom_site_label_4
_geom_torsion
O6 C34 C33 O5 60.6(6)
O1 C6 C1 C37 4.7(9)
O1 C6 C1 C2 -178.3(5)
O4 C16 C15 C14 1.7(9)
O4 C16 C15 C20 -179.2(5)
O4 C16 C17 C18 178.2(5)
O4 C16 C17 C41 -5.0(9)
O3 C31 C32 O4 -62.5(6)
O2 C30 C29 O1 59.8(6)
O5 C18 C17 C16 -178.9(5)
O5 C18 C17 C41 4.3(9)
O8 C2 C1 C37 -6.5(9)
O8 C2 C1 C6 176.5(5)
C28 C3 C4 C5 -179.7(5)
C28 C3 C2 O8 1.5(9)
C28 C3 C2 C1 -177.5(5)
C28 C26 C25 C24 178.1(5)
C28 C26 C25 O7 2.3(8)
C28 C63 C64 C65 -170.3(6)
C14 C51 C52 C53 -178.7(6)
C14 C15 C20 C19 179.3(5)
C14 C12 C13 C8 -176.6(5)
C14 C12 C11 O3 3.9(8)
C14 C12 C11 C10 177.9(5)
C27 C22 C21 C19 99.5(6)
C27 C22 C21 C57 -27.3(7)
C27 C22 C23 O6 174.0(5)
C27 C22 C23 C24 -0.7(8)
C27 C26 C25 C24 -0.6(8)
C27 C26 C25 O7 -176.4(5)
C8 C7 C45 C46 -173.1(5)
C5 C6 C1 C37 -172.8(6)
C5 C6 C1 C2 4.1(9)
C5 C7 C45 C46 60.8(6)
C22 C27 C26 C28 -175.2(5)
C22 C27 C26 C25 3.5(8)
C22 C21 C57 C58 -177.0(5)
C51 C14 C15 C16 122.6(6)
C51 C14 C15 C20 -56.5(7)
C51 C14 C12 C13 28.1(8)
C51 C14 C12 C11 -151.3(5)
C51 C52 C53 C54 173.7(7)
C55 C54 C53 C52 174.3(10)
C19 C18 C17 C16 1.8(9)
C19 C18 C17 C41 -175.0(6)
C19 C21 C57 C58 57.8(6)
C16 O4 C32 C31 -53.3(6)
C16 C15 C20 C19 0.2(9)
C15 C14 C51 C52 -66.3(6)
C15 C14 C12 C13 -98.7(6)
C15 C14 C12 C11 81.8(7)
C15 C16 C17 C18 -3.1(9)
C15 C16 C17 C41 173.7(6)
C20 C19 C18 O5 -178.9(5)
C20 C19 C18 C17 0.3(9)
C20 C19 C21 C22 -71.7(7)
C20 C19 C21 C57 55.6(7)
C31 O3 C11 C10 93.8(6)
C31 O3 C11 C12 -92.0(7)
C43 C24 C23 O6 8.0(8)
C43 C24 C23 C22 -177.3(5)
C43 C24 C25 C26 178.0(5)
C43 C24 C25 O7 -6.2(8)
C9 O2 C30 C29 -136.0(5)
C9 C8 C13 C12 -1.5(8)
C9 C8 C7 C5 -80.8(6)
C9 C8 C7 C45 151.7(5)
C9 C10 C11 O3 173.3(5)
C9 C10 C11 C12 -0.8(9)
C12 C14 C51 C52 166.4(5)
C12 C14 C15 C16 -109.1(6)
C12 C14 C15 C20 71.9(7)
C13 C8 C9 O2 173.4(5)
C13 C8 C9 C10 -1.1(8)
C13 C8 C7 C5 99.6(6)
C13 C8 C7 C45 -27.9(7)
C13 C12 C11 O3 -175.6(5)
C13 C12 C11 C10 -1.6(8)
C11 O3 C31 C32 138.3(5)
C11 C10 C9 O2 -172.3(5)
C11 C10 C9 C8 2.2(8)
C11 C12 C13 C8 2.8(8)
C3 C28 C26 C27 -98.5(6)
C3 C28 C26 C25 82.9(6)
C3 C28 C63 C64 -68.0(6)
C3 C2 C1 C37 172.6(6)
C3 C2 C1 C6 -4.5(9)
C6 O1 C29 C30 52.9(7)
C6 C5 C4 C3 -1.1(9)
C6 C5 C7 C8 106.3(6)
C6 C5 C7 C45 -126.0(6)
C18 O5 C33 C34 51.4(7)
C18 C19 C20 C15 -1.4(9)
C18 C19 C21 C22 107.9(6)
C18 C19 C21 C57 -124.8(6)
C21 C22 C23 O6 -6.4(7)
C21 C22 C23 C24 179.0(5)
C21 C19 C20 C15 178.2(5)
C21 C19 C18 O5 1.5(9)
C21 C19 C18 C17 -179.3(5)
C21 C57 C58 C59 162.8(6)
C4 C5 C6 O1 -178.9(5)
C4 C5 C6 C1 -1.4(8)
C4 C5 C7 C8 -71.9(7)
C4 C5 C7 C45 55.8(7)
C4 C3 C2 O8 -178.9(5)
C4 C3 C2 C1 2.1(9)
C2 O8 C36 C35 -53.9(6)
C2 C3 C4 C5 0.8(9)
C30 O2 C9 C8 96.7(6)
C30 O2 C9 C10 -88.6(6)
C39 C10 C9 O2 9.0(8)
C39 C10 C9 C8 -176.5(5)
C39 C10 C11 O3 -8.0(8)
C39 C10 C11 C12 177.9(5)
C59 C60 C61 C62 177.4(9)
C34 O6 C23 C22 97.2(6)
C34 O6 C23 C24 -88.0(6)
C23 O6 C34 C33 -136.9(5)
C23 C22 C21 C19 -80.2(6)
C23 C22 C21 C57 153.0(5)
C23 C24 C25 C26 -2.7(9)
C23 C24 C25 O7 173.1(5)
C26 C28 C3 C4 71.7(7)
C26 C28 C3 C2 -108.7(6)
C26 C28 C63 C64 164.6(5)
C26 C27 C22 C21 177.5(5)
C26 C27 C22 C23 -2.8(8)
C29 O1 C6 C5 -106.5(6)
C29 O1 C6 C1 75.9(7)
C33 O5 C18 C19 -105.6(6)
C33 O5 C18 C17 75.1(7)
C17 C16 C15 C14 -177.0(6)
C17 C16 C15 C20 2.1(9)
C58 C59 C60 C61 178.1(6)
O7 C35 C36 O8 -62.0(6)
C25 C24 C23 O6 -171.3(5)
C25 C24 C23 C22 3.3(8)
C25 O7 C35 C36 138.5(5)
C35 O7 C25 C24 93.1(6)
C35 O7 C25 C26 -91.0(7)
C7 C8 C9 O2 -6.2(8)
C7 C8 C9 C10 179.3(5)
C7 C8 C13 C12 178.0(5)
C7 C5 C6 O1 2.8(8)
C7 C5 C6 C1 -179.7(5)
C7 C5 C4 C3 177.2(5)
C7 C45 C46 C47 161.5(6)
C36 O8 C2 C3 102.6(6)
C36 O8 C2 C1 -78.4(6)
C32 O4 C16 C15 101.8(6)
C32 O4 C16 C17 -79.5(6)
C63 C28 C3 C4 -57.4(7)
C63 C28 C3 C2 122.2(6)
C63 C28 C26 C27 28.8(8)
C63 C28 C26 C25 -149.8(5)
C63 C64 C65 C66 171.0(7)
C64 C65 C66 C67 -179.7(9)
C47 C48 C49 C50 -175.1(7)
C46 C47 C48 C49 178.6(6)
C48 C47 C46 C45 -71.3(8)
C60 C59 C58 C57 -77.0(7)
C56 C55 C54 C53 -178.9(11)
C68 C67 C66 C65 171.9(11)
C102 Cl1 C103 Cl2 61.4(12)
C102 Cl1 C103 Cl3 -62.7(12)
C102 Cl2 C103 Cl1 -61.5(12)
C102 Cl2 C103 Cl3 61.0(12)
C102 Cl3 C103 Cl1 62.7(12)
C102 Cl3 C103 Cl2 -60.9(12)
C103 Cl1 C102 Cl2 -60.8(10)
C103 Cl1 C102 Cl3 61.9(10)
C103 Cl2 C102 Cl1 60.6(10)
C103 Cl2 C102 Cl3 -60.3(10)
C103 Cl3 C102 Cl1 -61.7(10)
C103 Cl3 C102 Cl2 60.4(10)
N1 C69 C70 C71 166.8(6)
N1 C75 C76 C77 178.6(7)
N1 C72 C73 C74 -179.7(7)
N1 C78 C79 C80 -170.6(7)
C69 N1 C75 C76 62.1(9)
C69 N1 C72 C73 177.8(7)
C69 N1 C78 C79 -53.5(9)
C75 N1 C69 C70 56.0(9)
C75 N1 C72 C73 -60.2(9)
C75 N1 C78 C79 -175.6(7)
C72 N1 C69 C70 177.6(7)
C72 N1 C75 C76 -55.6(9)
C72 N1 C78 C79 63.0(9)
C78 N1 C69 C70 -62.3(8)
C78 N1 C75 C76 -176.6(7)
C78 N1 C72 C73 57.7(9)
N2 C84 C85 C86 169.5(7)
N2 C87 C88 C89 174.4(8)
N2 C90 C91 C92 -173.7(9)
N2 C81 C82 C83 107.3(12)
C84 N2 C87 C88 175.0(7)
C84 N2 C90 C91 60.9(11)
C84 N2 C81 C82 -57.7(10)
C87 N2 C84 C85 174.1(7)
C87 N2 C90 C91 -56.7(12)
C87 N2 C81 C82 59.7(11)
C90 N2 C84 C85 51.5(9)
C90 N2 C87 C88 -64.7(10)
C90 N2 C81 C82 -177.3(8)
C81 N2 C84 C85 -65.2(9)
C81 N2 C87 C88 53.2(11)
C81 N2 C90 C91 -177.9(9)
